data_4027868
loop_
_publ_author_name
'Yuichi Kitamoto'
'Kazumi Suzuki'
'Naoya Morohashi'
'Kenichi Sakai'
'Tetsutaro Hattori'

_publ_section_title
;
 Switching of the Diastereomer Deposited during the Crystallization of
 N-[(S)-1-Phenylethyl]-2'-carbamoyl-1,1'-binaphthalene-2-carboxylic Acid:
 Investigation of the Mechanism of Dielectrically Controlled Resolution
;
_journal_name_full 'Journal of Organic Chemistry'
_journal_page_first 597
_journal_page_last 605
_journal_paper_doi 10.1021/jo3024285
_journal_volume 78
_journal_year 2013
_chemical_formula_sum 'C32 H25 N2 O3'
_chemical_formula_weight 485.54
_chemical_name_systematic
;
 ?
;
_space_group_IT_number 4
_symmetry_cell_setting monoclinic
_symmetry_space_group_name_Hall 'P 2yb'
_symmetry_space_group_name_H-M 'P 1 21 1'
_atom_sites_solution_hydrogens geom
_atom_sites_solution_primary direct
_atom_sites_solution_secondary difmap
_audit_creation_method SHELXL-97
_cell_angle_alpha 90.00
_cell_angle_beta 96.314(2)
_cell_angle_gamma 90.00
_cell_formula_units_Z 4
_cell_length_a 11.536(2)
_cell_length_b 16.964(3)
_cell_length_c 13.756(2)
_cell_measurement_reflns_used 5629
_cell_measurement_temperature 223(2)
_cell_measurement_theta_max 26.80
_cell_measurement_theta_min 2.40
_cell_volume 2675.7(8)
_computing_cell_refinement 'Bruker SMART'
_computing_data_collection 'Bruker APEXII'
_computing_data_reduction 'Bruker SAINT'
_computing_molecular_graphics 'Yadokari-XG 2009 (Wakita Nemoto et al., 2009)'
_computing_publication_material 'Yadokari-XG 2009 (Wakita,Nemoto et al., 2009)'
_computing_structure_refinement 'SHELXL-97 (Sheldrick, 1997)'
_computing_structure_solution 'Bruker SHELXTL'
_diffrn_ambient_temperature 223(2)
_diffrn_measured_fraction_theta_full 0.967
_diffrn_measured_fraction_theta_max 0.967
_diffrn_measurement_device_type 'CCD area detector'
_diffrn_measurement_method 'phi and omega scans'
_diffrn_radiation_monochromator graphite
_diffrn_radiation_source 'sealed tube'
_diffrn_radiation_type MoK\a
_diffrn_radiation_wavelength 0.71073
_diffrn_reflns_av_R_equivalents 0.0304
_diffrn_reflns_av_sigmaI/netI 0.0495
_diffrn_reflns_limit_h_max 14
_diffrn_reflns_limit_h_min -14
_diffrn_reflns_limit_k_max 11
_diffrn_reflns_limit_k_min -21
_diffrn_reflns_limit_l_max 17
_diffrn_reflns_limit_l_min -17
_diffrn_reflns_number 14571
_diffrn_reflns_theta_full 27.50
_diffrn_reflns_theta_max 27.50
_diffrn_reflns_theta_min 1.49
_exptl_absorpt_coefficient_mu 0.078
_exptl_absorpt_correction_T_max 1.0
_exptl_absorpt_correction_T_min 0.642412
_exptl_absorpt_correction_type empirical
_exptl_crystal_colour colorless
_exptl_crystal_density_diffrn 1.205
_exptl_crystal_description prism
_exptl_crystal_F_000 1020
_exptl_crystal_size_max 0.25
_exptl_crystal_size_mid 0.2
_exptl_crystal_size_min 0.2
_refine_diff_density_max 0.374
_refine_diff_density_min -0.238
_refine_diff_density_rms 0.069
_refine_ls_abs_structure_details 'Flack H D (1983), Acta Cryst. A39, 876-881'
_refine_ls_abs_structure_Flack -0.5(12)
_refine_ls_extinction_method none
_refine_ls_goodness_of_fit_ref 1.077
_refine_ls_hydrogen_treatment mixed
_refine_ls_matrix_type full
_refine_ls_number_parameters 687
_refine_ls_number_reflns 8117
_refine_ls_number_restraints 1
_refine_ls_restrained_S_all 1.077
_refine_ls_R_factor_all 0.0664
_refine_ls_R_factor_gt 0.0525
_refine_ls_shift/su_max 0.000
_refine_ls_shift/su_mean 0.000
_refine_ls_structure_factor_coef Fsqd
_refine_ls_weighting_details 'calc w=1/[\s^2^(Fo^2^)+(0.1000P)^2^+0.0000P] where P=(Fo^2^+2Fc^2^)/3'
_refine_ls_weighting_scheme calc
_refine_ls_wR_factor_gt 0.1446
_refine_ls_wR_factor_ref 0.1551
_reflns_number_gt 6657
_reflns_number_total 8117
_reflns_threshold_expression >2sigma(I)
_cod_data_source_file jo3024285_si_004.cif
_cod_data_source_block (SaS)acetonitrile
_cod_original_cell_volume 2675.7(9)
_cod_original_sg_symbol_H-M 'P 21'
_cod_database_code 4027868

loop_
_symmetry_equiv_pos_as_xyz
'x, y, z'
'-x, y+1/2, -z'

loop_
_atom_site_label
_atom_site_type_symbol
_atom_site_fract_x
_atom_site_fract_y
_atom_site_fract_z
_atom_site_U_iso_or_equiv
_atom_site_adp_type
_atom_site_occupancy
_atom_site_symmetry_multiplicity
_atom_site_calc_flag
_atom_site_refinement_flags
O3 O 0.6585(2) 0.31449(15) 0.47730(16) 0.0465(6) Uani 1 1 d .
C47 C 0.7106(2) 0.38706(17) 1.0423(2) 0.0286(6) Uani 1 1 d .
O1 O 0.7360(2) 0.60331(14) 0.81156(17) 0.0462(6) Uani 1 1 d .
H1 H 0.773(4) 0.586(3) 0.868(3) 0.060(12) Uiso 1 1 d .
C37 C 0.9071(2) 0.33039(16) 1.0162(2) 0.0279(6) Uani 1 1 d .
O2 O 0.7674(2) 0.48038(14) 0.76246(16) 0.0469(6) Uani 1 1 d .
O4 O 0.8325(2) 0.57145(14) 0.98471(16) 0.0450(5) Uani 1 1 d .
C12 C 0.7846(2) 0.42083(18) 0.5347(2) 0.0321(6) Uani 1 1 d .
C48 C 0.7035(2) 0.46598(17) 1.0182(2) 0.0310(6) Uani 1 1 d .
C13 C 0.7698(2) 0.50029(17) 0.55119(19) 0.0289(6) Uani 1 1 d .
C38 C 0.8229(2) 0.34829(16) 1.0834(2) 0.0278(5) Uani 1 1 d .
N1 N 0.8473(2) 0.52175(17) 1.13796(18) 0.0377(6) Uani 1 1 d .
H40 H 0.812(3) 0.489(2) 1.185(3) 0.040(9) Uiso 1 1 d .
C49 C 0.6120(2) 0.33708(18) 1.0191(2) 0.0347(7) Uani 1 1 d .
C1 C 0.7210(3) 0.54428(19) 0.7488(2) 0.0361(6) Uani 1 1 d .
C14 C 0.9781(3) 0.5201(2) 0.5303(2) 0.0375(7) Uani 1 1 d .
C2 C 0.5654(2) 0.54637(17) 0.4900(2) 0.0309(6) Uani 1 1 d .
C15 C 0.8672(2) 0.55208(19) 0.5466(2) 0.0318(6) Uani 1 1 d .
C39 C 0.8456(3) 0.32335(18) 1.1785(2) 0.0339(6) Uani 1 1 d .
C59 C 0.8000(3) 0.52313(18) 1.0449(2) 0.0331(6) Uani 1 1 d .
N2 N 0.6534(2) 0.35547(16) 0.6324(2) 0.0366(6) Uani 1 1 d .
H2 H 0.677(2) 0.3898(18) 0.683(2) 0.020(7) Uiso 1 1 d .
C50 C 0.6010(3) 0.4965(2) 0.9649(2) 0.0395(7) Uani 1 1 d .
H3 H 0.5982 0.5494 0.9469 0.047 Uiso 1 1 calc R
C16 C 0.8587(3) 0.63547(19) 0.5569(2) 0.0369(7) Uani 1 1 d .
H15 H 0.7870 0.6581 0.5653 0.044 Uiso 1 1 calc R
C3 C 0.6544(2) 0.53490(16) 0.5705(2) 0.0301(6) Uani 1 1 d .
C22 C 0.6915(2) 0.36024(18) 0.5444(2) 0.0338(6) Uani 1 1 d .
C17 C 1.0749(3) 0.5710(2) 0.5303(3) 0.0477(8) Uani 1 1 d .
H16 H 1.1475 0.5500 0.5212 0.057 Uiso 1 1 calc R
C4 C 0.6358(3) 0.56110(17) 0.6623(2) 0.0339(6) Uani 1 1 d .
C51 C 0.5082(2) 0.3692(2) 0.9663(3) 0.0431(8) Uani 1 1 d .
C5 C 0.5792(3) 0.5219(2) 0.3931(2) 0.0390(7) Uani 1 1 d .
H26 H 0.6495 0.4998 0.3796 0.047 Uiso 1 1 calc R
C25 C 0.4524(3) 0.3148(2) 0.6588(2) 0.0394(7) Uani 1 1 d .
C18 C 0.9545(3) 0.6827(2) 0.5548(2) 0.0473(8) Uani 1 1 d .
H17 H 0.9470 0.7370 0.5610 0.057 Uiso 1 1 calc R
C40 C 0.9740(3) 0.3384(2) 0.8547(2) 0.0436(8) Uani 1 1 d .
H9 H 0.9625 0.3545 0.7897 0.052 Uiso 1 1 calc R
C31 C 1.0581(3) 0.5525(2) 1.1424(2) 0.0448(8) Uani 1 1 d .
C6 C 0.5290(3) 0.6000(2) 0.6775(2) 0.0398(7) Uani 1 1 d .
H27 H 0.5179 0.6182 0.7396 0.048 Uiso 1 1 calc R
C7 C 0.4583(3) 0.58326(18) 0.5075(2) 0.0356(6) Uani 1 1 d .
C19 C 0.8935(3) 0.3904(2) 0.5135(2) 0.0415(7) Uani 1 1 d .
H18 H 0.9009 0.3368 0.5009 0.050 Uiso 1 1 calc R
C41 C 1.0099(2) 0.28758(18) 1.0501(2) 0.0352(6) Uani 1 1 d .
C42 C 1.0273(3) 0.2621(2) 1.1483(2) 0.0429(7) Uani 1 1 d .
H10 H 1.0940 0.2338 1.1707 0.052 Uiso 1 1 calc R
C43 C 1.0933(3) 0.2719(2) 0.9841(3) 0.0418(7) Uani 1 1 d .
H11 H 1.1605 0.2438 1.0057 0.050 Uiso 1 1 calc R
C44 C 0.8910(2) 0.35474(19) 0.9165(2) 0.0337(6) Uani 1 1 d .
H12 H 0.8238 0.3819 0.8929 0.040 Uiso 1 1 calc R
C8 C 0.4446(3) 0.6104(2) 0.6028(2) 0.0403(7) Uani 1 1 d .
H28 H 0.3760 0.6359 0.6141 0.048 Uiso 1 1 calc R
C20 C 1.0643(3) 0.6502(2) 0.5432(3) 0.0526(9) Uani 1 1 d .
H19 H 1.1294 0.6826 0.5444 0.063 Uiso 1 1 calc R
C23 C 0.5793(3) 0.2911(2) 0.6603(2) 0.0399(7) Uani 1 1 d .
C52 C 0.5165(3) 0.2103(2) 1.0191(4) 0.0659(12) Uani 1 1 d .
H4 H 0.5178 0.1574 1.0370 0.079 Uiso 1 1 calc R
C21 C 0.9871(3) 0.4386(2) 0.5115(3) 0.0429(8) Uani 1 1 d .
H20 H 1.0580 0.4177 0.4977 0.051 Uiso 1 1 calc R
C57 C 0.9397(3) 0.5755(2) 1.1759(2) 0.0447(8) Uani 1 1 d .
C9 C 0.4900(3) 0.5305(2) 0.3193(3) 0.0498(8) Uani 1 1 d .
H29 H 0.4996 0.5133 0.2565 0.060 Uiso 1 1 calc R
C53 C 0.6119(3) 0.2562(2) 1.0445(3) 0.0459(8) Uani 1 1 d .
H5 H 0.6779 0.2341 1.0790 0.055 Uiso 1 1 calc R
C10 C 0.3700(3) 0.5919(2) 0.4286(3) 0.0466(8) Uani 1 1 d .
H30 H 0.3003 0.6165 0.4389 0.056 Uiso 1 1 calc R
C45 C 1.0764(3) 0.2973(2) 0.8897(3) 0.0479(8) Uani 1 1 d .
H13 H 1.1329 0.2875 0.8479 0.058 Uiso 1 1 calc R
C46 C 0.9462(3) 0.2791(2) 1.2105(2) 0.0430(7) Uani 1 1 d .
H14 H 0.9574 0.2613 1.2748 0.052 Uiso 1 1 calc R
C54 C 0.5067(3) 0.4497(2) 0.9398(3) 0.0464(8) Uani 1 1 d .
H6 H 0.4405 0.4709 0.9046 0.056 Uiso 1 1 calc R
C24 C 0.6269(3) 0.2618(2) 0.7615(3) 0.0520(9) Uani 1 1 d .
H41 H 0.7038 0.2406 0.7591 0.078 Uiso 1 1 calc R
H42 H 0.5767 0.2214 0.7820 0.078 Uiso 1 1 calc R
H43 H 0.6304 0.3048 0.8071 0.078 Uiso 1 1 calc R
C11 C 0.3850(3) 0.5649(2) 0.3379(3) 0.0502(9) Uani 1 1 d .
H31 H 0.3245 0.5694 0.2876 0.060 Uiso 1 1 calc R
C32 C 1.0977(4) 0.4763(3) 1.1475(3) 0.0632(11) Uani 1 1 d .
H32 H 1.0518 0.4371 1.1711 0.076 Uiso 1 1 calc R
C55 C 0.4157(3) 0.2421(3) 0.9660(4) 0.0738(13) Uani 1 1 d .
H7 H 0.3517 0.2099 0.9482 0.089 Uiso 1 1 calc R
C26 C 0.2185(4) 0.3522(4) 0.6669(3) 0.0742(14) Uani 1 1 d .
H21 H 0.1408 0.3648 0.6715 0.089 Uiso 1 1 calc R
C33 C 1.1279(4) 0.6105(3) 1.1086(3) 0.0630(11) Uani 1 1 d .
H33 H 1.1019 0.6624 1.1046 0.076 Uiso 1 1 calc R
C56 C 0.4116(3) 0.3193(3) 0.9406(3) 0.0628(11) Uani 1 1 d .
H8 H 0.3445 0.3397 0.9060 0.075 Uiso 1 1 calc R
C27 C 0.3679(4) 0.2566(3) 0.6506(3) 0.0617(10) Uani 1 1 d .
H22 H 0.3894 0.2045 0.6419 0.074 Uiso 1 1 calc R
C28 C 0.4170(3) 0.3925(2) 0.6688(3) 0.0547(9) Uani 1 1 d .
H23 H 0.4722 0.4327 0.6734 0.066 Uiso 1 1 calc R
C29 C 0.2513(4) 0.2751(4) 0.6550(4) 0.0798(16) Uani 1 1 d .
H24 H 0.1954 0.2354 0.6500 0.096 Uiso 1 1 calc R
C58 C 0.9474(5) 0.5750(3) 1.2874(3) 0.0775(14) Uani 1 1 d .
H37 H 0.8723 0.5869 1.3075 0.116 Uiso 1 1 calc R
H38 H 1.0028 0.6140 1.3134 0.116 Uiso 1 1 calc R
H39 H 0.9721 0.5239 1.3114 0.116 Uiso 1 1 calc R
C34 C 1.2736(4) 0.5151(5) 1.0844(3) 0.0840(18) Uani 1 1 d .
H34 H 1.3455 0.5023 1.0640 0.101 Uiso 1 1 calc R
C30 C 0.3017(4) 0.4104(3) 0.6720(4) 0.0738(14) Uani 1 1 d .
H25 H 0.2794 0.4627 0.6777 0.089 Uiso 1 1 calc R
C35 C 1.2044(4) 0.4567(4) 1.1184(5) 0.0860(16) Uani 1 1 d .
H35 H 1.2299 0.4047 1.1216 0.103 Uiso 1 1 calc R
C36 C 1.2358(4) 0.5915(4) 1.0809(3) 0.0823(16) Uani 1 1 d .
H36 H 1.2830 0.6310 1.0598 0.099 Uiso 1 1 calc R
C61 C 1.1830(5) 0.5753(3) 0.8247(4) 0.0687(12) Uani 1 1 d .
N3 N 1.2760(4) 0.5933(3) 0.8199(3) 0.0904(13) Uani 1 1 d .
C60 C 1.0636(5) 0.5526(4) 0.8335(5) 0.1013(19) Uani 1 1 d .
H44 H 1.0612 0.4980 0.8517 0.152 Uiso 1 1 calc R
H45 H 1.0172 0.5604 0.7719 0.152 Uiso 1 1 calc R
H46 H 1.0333 0.5843 0.8827 0.152 Uiso 1 1 calc R
O5 O 0.7544(2) 0.28993(15) 1.31808(17) 0.0486(6) Uani 1 1 d .
H50 H 0.722(5) 0.310(4) 1.386(4) 0.102(17) Uiso 1 1 d .
O6 O 0.7209(2) 0.41040(15) 1.25523(19) 0.0568(7) Uani 1 1 d .
C62 C 0.7661(3) 0.3454(2) 1.2537(2) 0.0387(7) Uani 1 1 d .
C64 C 0.2841(6) 0.3369(4) 0.3629(6) 0.0996(19) Uani 1 1 d .
N4 N 0.1953(7) 0.3492(6) 0.3748(6) 0.147(3) Uani 1 1 d .
C63 C 0.4043(7) 0.3190(6) 0.3423(10) 0.195(6) Uani 1 1 d .
H47 H 0.4157 0.2630 0.3426 0.292 Uiso 1 1 calc R
H48 H 0.4587 0.3428 0.3916 0.292 Uiso 1 1 calc R
H49 H 0.4166 0.3398 0.2793 0.292 Uiso 1 1 calc R

loop_
_atom_site_aniso_label
_atom_site_aniso_U_11
_atom_site_aniso_U_22
_atom_site_aniso_U_33
_atom_site_aniso_U_23
_atom_site_aniso_U_13
_atom_site_aniso_U_12
O3 0.0594(14) 0.0468(13) 0.0352(11) -0.0056(11) 0.0143(10) -0.0172(12)
C47 0.0273(13) 0.0295(14) 0.0298(13) 0.0002(11) 0.0069(11) 0.0073(11)
O1 0.0683(16) 0.0369(12) 0.0320(12) -0.0025(10) -0.0002(11) -0.0022(11)
C37 0.0270(13) 0.0249(13) 0.0322(13) -0.0030(11) 0.0043(11) -0.0010(10)
O2 0.0615(15) 0.0390(13) 0.0376(12) -0.0019(10) -0.0069(10) 0.0112(11)
O4 0.0617(14) 0.0368(12) 0.0354(11) 0.0024(10) 0.0004(10) -0.0131(11)
C12 0.0332(14) 0.0315(15) 0.0319(14) 0.0017(12) 0.0045(12) 0.0004(12)
C48 0.0309(14) 0.0303(14) 0.0330(14) 0.0006(12) 0.0086(11) 0.0056(12)
C13 0.0316(14) 0.0303(14) 0.0250(13) -0.0004(11) 0.0041(11) 0.0019(11)
C38 0.0296(13) 0.0235(12) 0.0312(13) -0.0005(11) 0.0069(11) 0.0019(11)
N1 0.0459(14) 0.0351(13) 0.0321(13) 0.0006(11) 0.0044(11) -0.0015(12)
C49 0.0273(14) 0.0361(15) 0.0426(16) -0.0040(13) 0.0126(12) 0.0023(12)
C1 0.0411(16) 0.0373(16) 0.0302(14) -0.0002(13) 0.0048(12) -0.0013(14)
C14 0.0341(15) 0.0440(17) 0.0338(15) 0.0027(14) 0.0012(12) -0.0034(14)
C2 0.0343(14) 0.0281(13) 0.0302(14) 0.0032(12) 0.0023(11) -0.0005(12)
C15 0.0328(14) 0.0366(15) 0.0258(13) 0.0019(12) 0.0019(10) -0.0021(12)
C39 0.0391(16) 0.0293(14) 0.0335(14) 0.0025(12) 0.0056(12) 0.0023(12)
C59 0.0384(15) 0.0297(14) 0.0307(14) 0.0005(12) 0.0018(12) 0.0040(12)
N2 0.0416(14) 0.0331(13) 0.0369(14) -0.0037(12) 0.0121(11) -0.0042(12)
C50 0.0375(16) 0.0360(16) 0.0453(17) 0.0025(14) 0.0055(13) 0.0138(14)
C16 0.0404(17) 0.0353(16) 0.0353(15) -0.0008(13) 0.0050(12) -0.0021(13)
C3 0.0343(14) 0.0242(13) 0.0319(14) 0.0027(11) 0.0040(11) -0.0026(11)
C22 0.0344(14) 0.0302(14) 0.0375(15) 0.0009(13) 0.0072(12) 0.0029(13)
C17 0.0277(15) 0.059(2) 0.055(2) 0.0043(18) 0.0004(13) -0.0062(15)
C4 0.0437(16) 0.0286(14) 0.0300(14) 0.0017(12) 0.0070(12) -0.0002(13)
C51 0.0227(14) 0.052(2) 0.0556(19) -0.0021(16) 0.0071(13) 0.0056(14)
C5 0.0414(16) 0.0391(16) 0.0362(15) 0.0022(14) 0.0027(12) 0.0065(14)
C25 0.0448(17) 0.0458(17) 0.0286(14) 0.0023(14) 0.0083(12) -0.0045(15)
C18 0.059(2) 0.0404(18) 0.0411(17) -0.0054(15) 0.0011(15) -0.0119(17)
C40 0.0517(19) 0.0428(18) 0.0394(17) -0.0006(14) 0.0185(15) -0.0032(15)
C31 0.0559(19) 0.0465(18) 0.0299(15) -0.0033(14) -0.0049(13) -0.0173(16)
C6 0.0473(18) 0.0369(16) 0.0374(16) 0.0016(14) 0.0151(14) 0.0059(14)
C7 0.0335(15) 0.0297(14) 0.0435(16) 0.0053(13) 0.0037(12) -0.0005(12)
C19 0.0387(16) 0.0351(16) 0.0515(19) -0.0003(15) 0.0087(14) 0.0066(14)
C41 0.0322(14) 0.0307(14) 0.0433(16) -0.0015(13) 0.0075(12) 0.0021(13)
C42 0.0376(16) 0.0416(17) 0.0481(18) 0.0036(15) -0.0025(14) 0.0144(14)
C43 0.0306(15) 0.0412(18) 0.055(2) -0.0041(15) 0.0105(14) 0.0059(13)
C44 0.0318(14) 0.0379(16) 0.0321(14) 0.0023(13) 0.0074(11) 0.0035(13)
C8 0.0323(15) 0.0390(17) 0.0523(19) 0.0059(15) 0.0163(14) 0.0098(13)
C20 0.049(2) 0.058(2) 0.050(2) -0.0023(17) -0.0004(16) -0.0278(18)
C23 0.0505(18) 0.0318(15) 0.0391(16) -0.0003(13) 0.0129(14) -0.0064(14)
C52 0.045(2) 0.044(2) 0.112(4) -0.004(2) 0.022(2) -0.0072(17)
C21 0.0284(15) 0.0472(19) 0.0538(19) 0.0029(16) 0.0083(14) 0.0100(14)
C57 0.061(2) 0.0364(16) 0.0354(16) -0.0078(14) -0.0013(14) -0.0045(15)
C9 0.061(2) 0.051(2) 0.0345(16) -0.0037(16) -0.0076(15) 0.0057(18)
C53 0.0358(16) 0.0397(17) 0.065(2) -0.0007(16) 0.0163(15) -0.0035(14)
C10 0.0311(15) 0.0430(18) 0.064(2) 0.0114(17) -0.0036(14) 0.0059(14)
C45 0.0413(17) 0.050(2) 0.056(2) -0.0074(17) 0.0239(15) -0.0001(15)
C46 0.0501(18) 0.0427(18) 0.0362(16) 0.0062(14) 0.0050(14) 0.0052(15)
C54 0.0270(15) 0.051(2) 0.061(2) 0.0009(17) -0.0003(14) 0.0132(14)
C24 0.052(2) 0.053(2) 0.052(2) 0.0150(17) 0.0101(16) 0.0019(17)
C11 0.0439(18) 0.054(2) 0.0493(19) 0.0074(17) -0.0110(15) 0.0025(16)
C32 0.055(2) 0.048(2) 0.085(3) -0.010(2) 0.002(2) -0.0097(18)
C55 0.0315(19) 0.068(3) 0.123(4) -0.014(3) 0.013(2) -0.0135(19)
C26 0.046(2) 0.121(5) 0.056(2) 0.023(3) 0.0060(17) 0.007(3)
C33 0.072(3) 0.066(3) 0.050(2) 0.011(2) -0.0004(19) -0.019(2)
C56 0.0267(17) 0.071(3) 0.091(3) -0.009(2) 0.0081(17) -0.0022(17)
C27 0.066(2) 0.061(2) 0.058(2) -0.003(2) 0.0062(19) -0.021(2)
C28 0.049(2) 0.048(2) 0.068(2) 0.0072(19) 0.0127(18) 0.0021(17)
C29 0.057(3) 0.112(5) 0.070(3) -0.001(3) 0.007(2) -0.029(3)
C58 0.096(3) 0.098(4) 0.038(2) -0.018(2) 0.005(2) -0.014(3)
C34 0.054(2) 0.139(6) 0.059(3) -0.037(3) 0.008(2) -0.012(3)
C30 0.056(2) 0.081(3) 0.087(3) 0.024(3) 0.021(2) 0.018(2)
C35 0.054(2) 0.084(4) 0.118(4) -0.044(3) -0.001(3) -0.004(3)
C36 0.070(3) 0.122(5) 0.054(2) 0.009(3) 0.002(2) -0.038(3)
C61 0.076(3) 0.058(3) 0.073(3) -0.014(2) 0.014(2) 0.001(2)
N3 0.087(3) 0.096(4) 0.091(3) -0.018(3) 0.022(2) -0.007(3)
C60 0.087(4) 0.089(4) 0.130(5) -0.011(4) 0.017(3) -0.030(3)
O5 0.0692(15) 0.0419(12) 0.0378(12) 0.0057(10) 0.0200(11) 0.0037(12)
O6 0.0807(18) 0.0461(14) 0.0495(14) 0.0070(12) 0.0327(13) 0.0213(13)
C62 0.0459(17) 0.0416(17) 0.0297(14) 0.0011(13) 0.0085(12) 0.0029(14)
C64 0.090(4) 0.090(4) 0.114(5) 0.019(4) -0.011(4) -0.014(4)
N4 0.128(5) 0.186(8) 0.127(5) -0.004(5) 0.022(4) -0.018(5)
C63 0.094(6) 0.110(7) 0.371(18) 0.046(9) -0.014(8) 0.006(5)

loop_
_atom_type_symbol
_atom_type_description
_atom_type_scat_dispersion_real
_atom_type_scat_dispersion_imag
_atom_type_scat_source
C C 0.0033 0.0016 'International Tables Vol C Tables 4.2.6.8 and 6.1.1.4'
H H 0.0000 0.0000 'International Tables Vol C Tables 4.2.6.8 and 6.1.1.4'
N N 0.0061 0.0033 'International Tables Vol C Tables 4.2.6.8 and 6.1.1.4'
O O 0.0106 0.0060 'International Tables Vol C Tables 4.2.6.8 and 6.1.1.4'

loop_
_geom_angle_atom_site_label_1
_geom_angle_atom_site_label_2
_geom_angle_atom_site_label_3
_geom_angle
C48 C47 C49 119.9(3)
C48 C47 C38 122.7(3)
C49 C47 C38 117.2(2)
C1 O1 H1 109(3)
C41 C37 C44 118.7(2)
C41 C37 C38 119.4(3)
C44 C37 C38 122.0(3)
C13 C12 C19 121.2(3)
C13 C12 C22 123.4(3)
C19 C12 C22 115.3(3)
C47 C48 C50 120.2(3)
C47 C48 C59 123.2(3)
C50 C48 C59 116.6(3)
C12 C13 C15 118.7(3)
C12 C13 C3 122.5(3)
C15 C13 C3 118.8(2)
C39 C38 C37 118.3(3)
C39 C38 C47 123.9(2)
C37 C38 C47 117.5(2)
C59 N1 C57 122.6(3)
C59 N1 H40 119(2)
C57 N1 H40 117(2)
C53 C49 C47 122.9(3)
C53 C49 C51 118.0(3)
C47 C49 C51 119.1(3)
O2 C1 O1 123.5(3)
O2 C1 C4 122.5(3)
O1 C1 C4 113.9(3)
C17 C14 C21 121.6(3)
C17 C14 C15 119.4(3)
C21 C14 C15 119.0(3)
C5 C2 C7 118.4(3)
C5 C2 C3 122.5(3)
C7 C2 C3 119.1(2)
C16 C15 C14 117.6(3)
C16 C15 C13 122.8(3)
C14 C15 C13 119.6(3)
C38 C39 C46 121.7(3)
C38 C39 C62 120.9(3)
C46 C39 C62 117.4(3)
O4 C59 N1 121.7(3)
O4 C59 C48 122.1(3)
N1 C59 C48 116.1(3)
C22 N2 C23 122.9(3)
C22 N2 H2 123.2(17)
C23 N2 H2 113.6(17)
C54 C50 C48 121.0(3)
C54 C50 H3 119.5
C48 C50 H3 119.5
C18 C16 C15 121.0(3)
C18 C16 H15 119.5
C15 C16 H15 119.5
C4 C3 C2 119.4(3)
C4 C3 C13 121.2(3)
C2 C3 C13 119.2(2)
O3 C22 N2 122.3(3)
O3 C22 C12 121.9(3)
N2 C22 C12 115.6(3)
C20 C17 C14 121.3(3)
C20 C17 H16 119.3
C14 C17 H16 119.3
C3 C4 C6 120.4(3)
C3 C4 C1 121.0(3)
C6 C4 C1 118.4(3)
C54 C51 C56 121.9(3)
C54 C51 C49 118.9(3)
C56 C51 C49 119.3(3)
C9 C5 C2 120.6(3)
C9 C5 H26 119.7
C2 C5 H26 119.7
C27 C25 C28 118.2(3)
C27 C25 C23 118.9(3)
C28 C25 C23 122.8(3)
C16 C18 C20 120.8(3)
C16 C18 H17 119.6
C20 C18 H17 119.6
C44 C40 C45 120.1(3)
C44 C40 H9 119.9
C45 C40 H9 119.9
C32 C31 C33 119.0(4)
C32 C31 C57 121.8(3)
C33 C31 C57 119.2(4)
C8 C6 C4 120.6(3)
C8 C6 H27 119.7
C4 C6 H27 119.7
C10 C7 C8 122.3(3)
C10 C7 C2 118.6(3)
C8 C7 C2 119.1(3)
C21 C19 C12 120.6(3)
C21 C19 H18 119.7
C12 C19 H18 119.7
C42 C41 C43 121.3(3)
C42 C41 C37 119.7(3)
C43 C41 C37 119.0(3)
C46 C42 C41 120.0(3)
C46 C42 H10 120.0
C41 C42 H10 120.0
C45 C43 C41 121.0(3)
C45 C43 H11 119.5
C41 C43 H11 119.5
C40 C44 C37 120.7(3)
C40 C44 H12 119.7
C37 C44 H12 119.7
C6 C8 C7 121.3(3)
C6 C8 H28 119.4
C7 C8 H28 119.4
C17 C20 C18 119.8(3)
C17 C20 H19 120.1
C18 C20 H19 120.1
N2 C23 C25 113.0(3)
N2 C23 C24 108.8(3)
C25 C23 C24 110.5(3)
C53 C52 C55 120.7(4)
C53 C52 H4 119.7
C55 C52 H4 119.7
C19 C21 C14 120.8(3)
C19 C21 H20 119.6
C14 C21 H20 119.6
N1 C57 C58 108.4(3)
N1 C57 C31 111.8(3)
C58 C57 C31 110.1(3)
C5 C9 C11 120.4(3)
C5 C9 H29 119.8
C11 C9 H29 119.8
C52 C53 C49 120.9(4)
C52 C53 H5 119.6
C49 C53 H5 119.6
C11 C10 C7 121.2(3)
C11 C10 H30 119.4
C7 C10 H30 119.4
C43 C45 C40 120.6(3)
C43 C45 H13 119.7
C40 C45 H13 119.7
C42 C46 C39 120.9(3)
C42 C46 H14 119.6
C39 C46 H14 119.6
C50 C54 C51 120.8(3)
C50 C54 H6 119.6
C51 C54 H6 119.6
C23 C24 H41 109.5
C23 C24 H42 109.5
H41 C24 H42 109.5
C23 C24 H43 109.5
H41 C24 H43 109.5
H42 C24 H43 109.5
C10 C11 C9 120.7(3)
C10 C11 H31 119.6
C9 C11 H31 119.6
C31 C32 C35 121.1(4)
C31 C32 H32 119.5
C35 C32 H32 119.5
C56 C55 C52 120.5(4)
C56 C55 H7 119.8
C52 C55 H7 119.8
C30 C26 C29 119.3(4)
C30 C26 H21 120.3
C29 C26 H21 120.3
C31 C33 C36 120.2(5)
C31 C33 H33 119.9
C36 C33 H33 119.9
C55 C56 C51 120.7(4)
C55 C56 H8 119.6
C51 C56 H8 119.6
C25 C27 C29 120.9(5)
C25 C27 H22 119.6
C29 C27 H22 119.6
C30 C28 C25 120.6(4)
C30 C28 H23 119.7
C25 C28 H23 119.7
C26 C29 C27 120.0(5)
C26 C29 H24 120.0
C27 C29 H24 120.0
C57 C58 H37 109.5
C57 C58 H38 109.5
H37 C58 H38 109.5
C57 C58 H39 109.5
H37 C58 H39 109.5
H38 C58 H39 109.5
C36 C34 C35 119.7(5)
C36 C34 H34 120.2
C35 C34 H34 120.2
C28 C30 C26 121.0(5)
C28 C30 H25 119.5
C26 C30 H25 119.5
C32 C35 C34 119.6(5)
C32 C35 H35 120.2
C34 C35 H35 120.2
C34 C36 C33 120.4(5)
C34 C36 H36 119.8
C33 C36 H36 119.8
N3 C61 C60 178.5(6)
C61 C60 H44 109.5
C61 C60 H45 109.5
H44 C60 H45 109.5
C61 C60 H46 109.5
H44 C60 H46 109.5
H45 C60 H46 109.5
C62 O5 H50 115(3)
O6 C62 O5 124.2(3)
O6 C62 C39 122.0(3)
O5 C62 C39 113.7(3)
N4 C64 C63 177.6(10)
C64 C63 H47 109.5
C64 C63 H48 109.5
H47 C63 H48 109.5
C64 C63 H49 109.5
H47 C63 H49 109.5
H48 C63 H49 109.5

loop_
_geom_bond_atom_site_label_1
_geom_bond_atom_site_label_2
_geom_bond_distance
O3 C22 1.234(4)
C47 C48 1.380(4)
C47 C49 1.427(4)
C47 C38 1.507(4)
O1 C1 1.321(4)
O1 H1 0.89(5)
C37 C41 1.424(4)
C37 C44 1.425(4)
C37 C38 1.446(4)
O2 C1 1.214(4)
O4 C59 1.251(4)
C12 C13 1.381(4)
C12 C19 1.419(4)
C12 C22 1.503(4)
C48 C50 1.418(4)
C48 C59 1.492(4)
C13 C15 1.433(4)
C13 C3 1.505(4)
C38 C39 1.371(4)
N1 C59 1.335(4)
N1 C57 1.455(4)
N1 H40 0.97(4)
C49 C53 1.416(5)
C49 C51 1.438(4)
C1 C4 1.486(4)
C14 C17 1.412(5)
C14 C21 1.413(5)
C14 C15 1.430(4)
C2 C5 1.422(4)
C2 C7 1.429(4)
C2 C3 1.439(4)
C15 C16 1.426(4)
C39 C46 1.411(4)
C39 C62 1.503(4)
N2 C22 1.335(4)
N2 C23 1.463(4)
N2 H2 0.93(3)
C50 C54 1.361(5)
C50 H3 0.9300
C16 C18 1.368(5)
C16 H15 0.9300
C3 C4 1.377(4)
C17 C20 1.362(6)
C17 H16 0.9300
C4 C6 1.433(4)
C51 C54 1.412(5)
C51 C56 1.413(5)
C5 C9 1.372(5)
C5 H26 0.9300
C25 C27 1.382(5)
C25 C28 1.392(5)
C25 C23 1.516(5)
C18 C20 1.407(6)
C18 H17 0.9300
C40 C44 1.376(4)
C40 C45 1.410(5)
C40 H9 0.9300
C31 C32 1.371(6)
C31 C33 1.384(5)
C31 C57 1.539(5)
C6 C8 1.348(5)
C6 H27 0.9300
C7 C10 1.412(5)
C7 C8 1.414(5)
C19 C21 1.357(5)
C19 H18 0.9300
C41 C42 1.411(5)
C41 C43 1.419(4)
C42 C46 1.366(5)
C42 H10 0.9300
C43 C45 1.363(5)
C43 H11 0.9300
C44 H12 0.9300
C8 H28 0.9300
C20 H19 0.9300
C23 C24 1.522(5)
C52 C53 1.362(5)
C52 C55 1.411(7)
C52 H4 0.9300
C21 H20 0.9300
C57 C58 1.527(5)
C9 C11 1.394(5)
C9 H29 0.9300
C53 H5 0.9300
C10 C11 1.358(5)
C10 H30 0.9300
C45 H13 0.9300
C46 H14 0.9300
C54 H6 0.9300
C24 H41 0.9600
C24 H42 0.9600
C24 H43 0.9600
C11 H31 0.9300
C32 C35 1.376(6)
C32 H32 0.9300
C55 C56 1.355(7)
C55 H7 0.9300
C26 C30 1.373(7)
C26 C29 1.376(8)
C26 H21 0.9300
C33 C36 1.379(7)
C33 H33 0.9300
C56 H8 0.9300
C27 C29 1.389(7)
C27 H22 0.9300
C28 C30 1.370(5)
C28 H23 0.9300
C29 H24 0.9300
C58 H37 0.9600
C58 H38 0.9600
C58 H39 0.9600
C34 C36 1.368(9)
C34 C35 1.385(9)
C34 H34 0.9300
C30 H25 0.9300
C35 H35 0.9300
C36 H36 0.9300
C61 N3 1.124(6)
C61 C60 1.448(7)
C60 H44 0.9600
C60 H45 0.9600
C60 H46 0.9600
O5 C62 1.309(4)
O5 H50 1.10(6)
O6 C62 1.221(4)
C64 N4 1.076(8)
C64 C63 1.477(12)
C63 H47 0.9600
C63 H48 0.9600
C63 H49 0.9600
